data_2233925
loop_
_publ_author_name
'Sun, Na-Bo'
'Ni, Jia-Bin'
'Rao, Guo-Wu'

_publ_section_title
;
 3,6-Bis(4-chlorophenyl)-<i>N</i>^1^,<i>N</i>^4^-bis(1-phenylethyl)-1,2,4,5-tetrazine-1,4-dicarboxamide
;
_journal_coeditor_code LH5409
_journal_issue 3
_journal_name_full 'Acta Crystallographica Section E'
_journal_page_first o598
_journal_page_last o599
_journal_paper_doi 10.1107/S1600536812003765
_journal_volume 68
_journal_year 2012
_chemical_formula_iupac 'C32 H28 Cl2 N6 O2'
_chemical_formula_moiety 'C32 H28 Cl2 N6 O2'
_chemical_formula_sum 'C32 H28 Cl2 N6 O2'
_chemical_formula_weight 599.50
_chemical_name_systematic
;
3,6-Bis(4-chlorophenyl)-<i>N</i>^1^,<i>N</i>^4^-bis(1-phenylethyl)-
1,2,4,5-tetrazine-1,4-dicarboxamide
;
_space_group_IT_number 19
_symmetry_cell_setting orthorhombic
_symmetry_space_group_name_Hall 'P 2ac 2ab'
_symmetry_space_group_name_H-M 'P 21 21 21'
_atom_sites_solution_hydrogens geom
_atom_sites_solution_primary direct
_atom_sites_solution_secondary difmap
_audit_creation_method SHELXL97
_cell_angle_alpha 90.00
_cell_angle_beta 90.00
_cell_angle_gamma 90.00
_cell_formula_units_Z 4
_cell_length_a 9.715(2)
_cell_length_b 14.725(3)
_cell_length_c 21.159(5)
_cell_measurement_reflns_used 4171
_cell_measurement_temperature 298(2)
_cell_measurement_theta_max 21.46
_cell_measurement_theta_min 2.51
_cell_volume 3026.9(11)
_computing_cell_refinement 'SAINT (Bruker, 1997)'
_computing_data_collection 'SMART (Bruker, 1997)'
_computing_data_reduction 'SAINT (Bruker, 1997)'
_computing_molecular_graphics 'ORTEP-3 for Windows (Farrugia, 1997)'
_computing_publication_material 'WinGX (Farrugia, 1999)'
_computing_structure_refinement 'SHELXL97 (Sheldrick, 2008)'
_computing_structure_solution 'SHELXS97 (Sheldrick, 2008)'
_diffrn_ambient_temperature 298(2)
_diffrn_measured_fraction_theta_full 0.988
_diffrn_measured_fraction_theta_max 0.988
_diffrn_measurement_device_type 'Bruker SMART CCD'
_diffrn_measurement_method '\f and \w'
_diffrn_radiation_monochromator graphite
_diffrn_radiation_source 'fine-focus sealed tube'
_diffrn_radiation_type MoK\a
_diffrn_radiation_wavelength 0.71073
_diffrn_reflns_av_R_equivalents 0.0327
_diffrn_reflns_av_sigmaI/netI 0.0453
_diffrn_reflns_limit_h_max 12
_diffrn_reflns_limit_h_min -12
_diffrn_reflns_limit_k_max 17
_diffrn_reflns_limit_k_min -19
_diffrn_reflns_limit_l_max 23
_diffrn_reflns_limit_l_min -27
_diffrn_reflns_number 19445
_diffrn_reflns_theta_full 28.23
_diffrn_reflns_theta_max 28.23
_diffrn_reflns_theta_min 1.68
_exptl_absorpt_coefficient_mu 0.254
_exptl_absorpt_correction_T_max 0.9701
_exptl_absorpt_correction_T_min 0.9438
_exptl_absorpt_correction_type multi-scan
_exptl_absorpt_process_details '(SADABS; Bruker, 1997)'
_exptl_crystal_colour yellow
_exptl_crystal_density_diffrn 1.316
_exptl_crystal_density_method 'not measured'
_exptl_crystal_description block
_exptl_crystal_F_000 1248
_exptl_crystal_size_max 0.23
_exptl_crystal_size_mid 0.19
_exptl_crystal_size_min 0.12
_refine_diff_density_max 0.133
_refine_diff_density_min -0.154
_refine_ls_abs_structure_details 'Flack (1983), with 3185 Friedel pairs'
_refine_ls_abs_structure_Flack 0.03(5)
_refine_ls_extinction_coef 0.0032(5)
_refine_ls_extinction_expression Fc^*^=kFc[1+0.001xFc^2^\l^3^/sin(2\q)]^-1/4^
_refine_ls_extinction_method 'SHELXL97 (Sheldrick, 2008)'
_refine_ls_goodness_of_fit_ref 1.010
_refine_ls_hydrogen_treatment constr
_refine_ls_matrix_type full
_refine_ls_number_parameters 380
_refine_ls_number_reflns 7314
_refine_ls_number_restraints 0
_refine_ls_restrained_S_all 1.010
_refine_ls_R_factor_all 0.0793
_refine_ls_R_factor_gt 0.0416
_refine_ls_shift/su_max 0.000
_refine_ls_shift/su_mean 0.000
_refine_ls_structure_factor_coef Fsqd
_refine_ls_weighting_details 'calc w = 1/[\s^2^(Fo^2^)+(0.0431P)^2^] where P=(Fo^2^+2Fc^2^)/3'
_refine_ls_weighting_scheme calc
_refine_ls_wR_factor_gt 0.0850
_refine_ls_wR_factor_ref 0.0990
_reflns_number_gt 4680
_reflns_number_total 7314
_reflns_threshold_expression I>2\s(I)
_cod_data_source_file lh5409.cif
_cod_data_source_block I
_cod_original_cell_volume 3027.0(12)
_cod_database_code 2233925
_cod_database_fobs_code 2233925

loop_
_symmetry_equiv_pos_as_xyz
'x, y, z'
'-x+1/2, -y, z+1/2'
'x+1/2, -y+1/2, -z'
'-x, y+1/2, -z+1/2'

loop_
_atom_site_type_symbol
_atom_site_label
_atom_site_fract_x
_atom_site_fract_y
_atom_site_fract_z
_atom_site_U_iso_or_equiv
_atom_site_adp_type
_atom_site_calc_flag
_atom_site_refinement_flags
_atom_site_occupancy
_atom_site_symmetry_multiplicity
Cl Cl1 0.97748(8) 0.65714(4) 0.24050(3) 0.0762(2) Uani d . 1 1
Cl Cl2 1.29647(10) 1.51972(5) 0.14950(5) 0.1031(3) Uani d . 1 1
O O1 1.00558(16) 0.89564(10) 0.01136(7) 0.0586(4) Uani d . 1 1
N N2 1.06405(18) 1.12227(11) 0.05805(8) 0.0481(4) Uani d . 1 1
C C9 0.9347(2) 0.92381(13) 0.13933(9) 0.0413(4) Uani d . 1 1
N N1 0.99625(16) 1.03724(10) 0.05423(7) 0.0456(4) Uani d . 1 1
C C12 0.9598(2) 0.76006(14) 0.20118(10) 0.0504(5) Uani d . 1 1
N N4 0.85399(17) 1.15911(11) 0.10225(8) 0.0458(4) Uani d . 1 1
C C14 0.8196(2) 0.87854(15) 0.16048(10) 0.0499(5) Uani d . 1 1
H H14 0.7329 0.9036 0.1539 0.060 Uiso calc R 1 1
N N5 0.84906(17) 1.07490(11) 0.13578(8) 0.0470(4) Uani d . 1 1
C C6 0.92133(19) 1.01363(13) 0.10807(9) 0.0422(5) Uani d . 1 1
C C3 0.9867(2) 1.18387(13) 0.08194(9) 0.0443(5) Uani d . 1 1
C C15 1.0540(2) 0.97121(14) 0.01349(9) 0.0464(5) Uani d . 1 1
C C13 0.8316(2) 0.79653(15) 0.19127(11) 0.0542(6) Uani d . 1 1
H H13 0.7535 0.7661 0.2052 0.065 Uiso calc R 1 1
O O2 0.73843(16) 1.29115(10) 0.08359(8) 0.0599(4) Uani d . 1 1
C C16 0.7439(2) 1.21948(15) 0.11254(10) 0.0496(5) Uani d . 1 1
C C11 1.0759(2) 0.80464(16) 0.18125(11) 0.0594(6) Uani d . 1 1
H H11 1.1625 0.7800 0.1886 0.071 Uiso calc R 1 1
C C21 1.3807(2) 0.92538(15) -0.03766(10) 0.0486(5) Uani d . 1 1
C C10 1.0625(2) 0.88628(15) 0.15023(11) 0.0536(6) Uani d . 1 1
H H10 1.1409 0.9166 0.1364 0.064 Uiso calc R 1 1
C C2 1.1644(2) 1.29943(15) 0.05976(11) 0.0595(6) Uani d . 1 1
H H2 1.1902 1.2655 0.0246 0.071 Uiso calc R 1 1
C C1 1.0499(2) 1.27347(13) 0.09516(9) 0.0467(5) Uani d . 1 1
C C7 1.0867(3) 1.40218(15) 0.16293(11) 0.0608(6) Uani d . 1 1
H H7 1.0604 1.4374 0.1973 0.073 Uiso calc R 1 1
C C22 1.4427(3) 0.84197(17) -0.04630(11) 0.0667(7) Uani d . 1 1
H H22 1.3939 0.7953 -0.0657 0.080 Uiso calc R 1 1
C C27 0.5366(2) 1.26970(15) 0.23883(11) 0.0546(6) Uani d . 1 1
C C8 1.0115(2) 1.32642(13) 0.14618(10) 0.0515(5) Uani d . 1 1
H H8 0.9339 1.3108 0.1695 0.062 Uiso calc R 1 1
N N3 1.15792(19) 1.00173(12) -0.02169(9) 0.0609(5) Uani d . 1 1
H H3 1.1793 1.0584 -0.0200 0.073 Uiso calc R 1 1
C C28 0.5385(2) 1.20923(16) 0.28849(12) 0.0659(7) Uani d . 1 1
H H28 0.5316 1.1474 0.2800 0.079 Uiso calc R 1 1
N N6 0.6510(2) 1.18814(14) 0.15343(10) 0.0700(6) Uani d . 1 1
H H6 0.6655 1.1360 0.1705 0.084 Uiso calc R 1 1
C C25 1.5885(3) 0.9750(2) 0.01361(13) 0.0771(8) Uani d . 1 1
H H25 1.6371 1.0200 0.0349 0.093 Uiso calc R 1 1
C C26 1.4546(3) 0.99204(16) -0.00713(12) 0.0654(6) Uani d . 1 1
H H26 1.4150 1.0487 -0.0003 0.078 Uiso calc R 1 1
C C18 0.5259(2) 1.23737(17) 0.17096(12) 0.0665(7) Uani d . 1 1
H H18 0.5190 1.2910 0.1438 0.080 Uiso calc R 1 1
C C17 1.2367(2) 0.94135(14) -0.06312(10) 0.0515(5) Uani d . 1 1
H H17 1.1894 0.8826 -0.0643 0.062 Uiso calc R 1 1
C C19 1.2379(3) 0.97911(17) -0.12969(12) 0.0685(7) Uani d . 1 1
H H19A 1.1450 0.9886 -0.1437 0.103 Uiso calc R 1 1
H H19B 1.2829 0.9369 -0.1574 0.103 Uiso calc R 1 1
H H19C 1.2866 1.0358 -0.1302 0.103 Uiso calc R 1 1
C C5 1.2012(3) 1.42479(15) 0.12797(13) 0.0647(7) Uani d . 1 1
C C24 1.6486(3) 0.8930(2) 0.00299(13) 0.0769(8) Uani d . 1 1
H H24 1.7387 0.8823 0.0159 0.092 Uiso calc R 1 1
C C31 0.5579(3) 1.3885(2) 0.3163(2) 0.0925(10) Uani d . 1 1
H H31 0.5638 1.4501 0.3257 0.111 Uiso calc R 1 1
C C23 1.5758(3) 0.8270(2) -0.02661(13) 0.0766(8) Uani d . 1 1
H H23 1.6164 0.7708 -0.0337 0.092 Uiso calc R 1 1
C C4 1.2394(3) 1.37479(17) 0.07648(13) 0.0691(7) Uani d . 1 1
H H4 1.3159 1.3917 0.0528 0.083 Uiso calc R 1 1
C C29 0.5502(3) 1.2375(2) 0.35034(14) 0.0809(8) Uani d . 1 1
H H29 0.5510 1.1951 0.3829 0.097 Uiso calc R 1 1
C C32 0.5464(3) 1.36083(17) 0.25330(15) 0.0758(8) Uani d . 1 1
H H32 0.5453 1.4039 0.2211 0.091 Uiso calc R 1 1
C C20 0.3998(3) 1.1790(2) 0.15957(15) 0.0967(10) Uani d . 1 1
H H20A 0.3969 1.1610 0.1160 0.145 Uiso calc R 1 1
H H20B 0.3185 1.2131 0.1696 0.145 Uiso calc R 1 1
H H20C 0.4042 1.1260 0.1859 0.145 Uiso calc R 1 1
C C30 0.5606(3) 1.3271(3) 0.36354(15) 0.0865(9) Uani d . 1 1
H H30 0.5695 1.3464 0.4052 0.104 Uiso calc R 1 1

loop_
_atom_site_aniso_label
_atom_site_aniso_U_11
_atom_site_aniso_U_22
_atom_site_aniso_U_33
_atom_site_aniso_U_12
_atom_site_aniso_U_13
_atom_site_aniso_U_23
Cl1 0.1065(5) 0.0540(3) 0.0681(4) -0.0008(4) -0.0168(4) 0.0070(3)
Cl2 0.1104(6) 0.0705(5) 0.1283(7) -0.0315(4) -0.0333(5) -0.0013(4)
O1 0.0634(9) 0.0497(8) 0.0625(10) -0.0088(8) 0.0160(8) -0.0093(7)
N2 0.0526(10) 0.0440(9) 0.0476(10) -0.0026(9) 0.0097(8) -0.0061(8)
C9 0.0368(11) 0.0460(11) 0.0410(11) 0.0013(9) 0.0029(9) -0.0042(9)
N1 0.0480(9) 0.0437(9) 0.0450(9) -0.0011(8) 0.0108(8) -0.0067(7)
C12 0.0618(15) 0.0495(11) 0.0400(12) -0.0001(11) -0.0077(11) -0.0031(9)
N4 0.0481(10) 0.0448(9) 0.0445(10) 0.0062(8) 0.0053(8) -0.0007(8)
C14 0.0379(11) 0.0606(13) 0.0512(13) 0.0000(10) 0.0023(10) 0.0009(11)
N5 0.0456(10) 0.0499(10) 0.0454(10) 0.0041(8) 0.0043(8) -0.0036(8)
C6 0.0336(10) 0.0502(12) 0.0429(11) 0.0003(9) 0.0001(9) -0.0064(9)
C3 0.0518(12) 0.0451(11) 0.0360(10) 0.0044(10) 0.0010(9) -0.0016(9)
C15 0.0469(12) 0.0487(12) 0.0436(12) 0.0032(10) 0.0036(10) -0.0060(9)
C13 0.0486(13) 0.0627(14) 0.0512(13) -0.0106(11) 0.0032(11) 0.0041(11)
O2 0.0657(10) 0.0547(9) 0.0594(10) 0.0113(8) -0.0077(8) -0.0019(8)
C16 0.0518(13) 0.0567(13) 0.0404(12) 0.0115(11) -0.0057(10) -0.0122(10)
C11 0.0486(13) 0.0668(15) 0.0627(15) 0.0100(12) -0.0052(11) 0.0035(12)
C21 0.0541(13) 0.0506(13) 0.0411(12) -0.0066(11) 0.0122(10) -0.0053(10)
C10 0.0368(12) 0.0618(13) 0.0622(15) -0.0017(11) 0.0019(10) 0.0066(11)
C2 0.0738(16) 0.0514(13) 0.0533(14) -0.0008(12) 0.0101(12) 0.0003(11)
C1 0.0554(13) 0.0428(11) 0.0418(11) 0.0040(10) -0.0035(10) 0.0010(9)
C7 0.0797(18) 0.0516(14) 0.0510(14) 0.0029(13) -0.0144(13) -0.0077(10)
C22 0.0734(17) 0.0642(15) 0.0624(15) 0.0048(14) 0.0004(13) -0.0212(12)
C27 0.0377(12) 0.0559(13) 0.0701(15) 0.0103(10) 0.0135(11) 0.0005(11)
C8 0.0596(13) 0.0488(12) 0.0461(12) 0.0036(11) -0.0039(10) -0.0023(10)
N3 0.0633(12) 0.0470(10) 0.0723(13) -0.0071(9) 0.0300(10) -0.0172(9)
C28 0.0610(16) 0.0641(15) 0.0725(17) 0.0094(13) 0.0017(13) 0.0014(13)
N6 0.0674(13) 0.0775(14) 0.0650(13) 0.0332(11) 0.0242(10) 0.0116(11)
C25 0.0812(19) 0.0749(19) 0.0752(19) -0.0292(16) -0.0165(15) 0.0101(15)
C26 0.0781(17) 0.0501(13) 0.0680(16) -0.0139(13) -0.0007(14) -0.0001(11)
C18 0.0570(14) 0.0773(16) 0.0650(16) 0.0278(13) 0.0072(12) 0.0059(12)
C17 0.0533(13) 0.0464(12) 0.0548(14) -0.0051(10) 0.0149(11) -0.0131(10)
C19 0.0650(16) 0.0838(17) 0.0566(16) 0.0082(14) 0.0041(12) -0.0089(13)
C5 0.0740(17) 0.0475(13) 0.0727(18) -0.0043(12) -0.0169(14) 0.0068(13)
C24 0.0664(17) 0.100(2) 0.0646(18) -0.0030(17) -0.0029(14) 0.0123(16)
C31 0.0721(19) 0.0754(19) 0.130(3) 0.0021(16) 0.014(2) -0.036(2)
C23 0.0709(18) 0.0835(19) 0.0755(18) 0.0180(16) -0.0007(14) -0.0117(15)
C4 0.0699(16) 0.0597(15) 0.0776(19) -0.0072(13) 0.0082(14) 0.0135(13)
C29 0.0678(17) 0.102(2) 0.0729(19) 0.0139(17) 0.0053(15) 0.0014(17)
C32 0.0687(17) 0.0626(16) 0.096(2) 0.0111(13) 0.0218(16) 0.0081(15)
C20 0.0718(18) 0.127(3) 0.091(2) 0.0209(19) -0.0122(16) -0.032(2)
C30 0.0590(16) 0.119(3) 0.082(2) 0.0147(19) 0.0102(15) -0.026(2)

loop_
_atom_type_symbol
_atom_type_description
_atom_type_scat_dispersion_real
_atom_type_scat_dispersion_imag
_atom_type_scat_source
C C 0.0033 0.0016 'International Tables Vol C Tables 4.2.6.8 and 6.1.1.4'
H H 0.0000 0.0000 'International Tables Vol C Tables 4.2.6.8 and 6.1.1.4'
Cl Cl 0.1484 0.1585 'International Tables Vol C Tables 4.2.6.8 and 6.1.1.4'
N N 0.0061 0.0033 'International Tables Vol C Tables 4.2.6.8 and 6.1.1.4'
O O 0.0106 0.0060 'International Tables Vol C Tables 4.2.6.8 and 6.1.1.4'

loop_
_geom_angle_atom_site_label_1
_geom_angle_atom_site_label_2
_geom_angle_atom_site_label_3
_geom_angle
C3 N2 N1 112.04(16)
C14 C9 C10 118.89(18)
C14 C9 C6 120.35(18)
C10 C9 C6 120.69(18)
C6 N1 C15 122.19(16)
C6 N1 N2 114.56(15)
C15 N1 N2 117.23(15)
C11 C12 C13 120.78(19)
C11 C12 Cl1 118.95(17)
C13 C12 Cl1 120.26(18)
C3 N4 C16 125.43(17)
C3 N4 N5 114.03(15)
C16 N4 N5 116.47(16)
C9 C14 C13 120.7(2)
C9 C14 H14 119.7
C13 C14 H14 119.7
C6 N5 N4 111.37(16)
N5 C6 N1 118.85(17)
N5 C6 C9 118.05(18)
N1 C6 C9 122.67(16)
N2 C3 N4 118.31(17)
N2 C3 C1 117.47(18)
N4 C3 C1 123.57(18)
O1 C15 N3 125.77(19)
O1 C15 N1 120.04(18)
N3 C15 N1 114.14(18)
C12 C13 C14 119.5(2)
C12 C13 H13 120.3
C14 C13 H13 120.3
O2 C16 N6 126.6(2)
O2 C16 N4 120.1(2)
N6 C16 N4 113.33(19)
C12 C11 C10 119.2(2)
C12 C11 H11 120.4
C10 C11 H11 120.4
C26 C21 C22 118.0(2)
C26 C21 C17 122.4(2)
C22 C21 C17 119.5(2)
C11 C10 C9 121.0(2)
C11 C10 H10 119.5
C9 C10 H10 119.5
C4 C2 C1 120.4(2)
C4 C2 H2 119.8
C1 C2 H2 119.8
C8 C1 C2 118.7(2)
C8 C1 C3 122.51(19)
C2 C1 C3 118.25(19)
C5 C7 C8 119.0(2)
C5 C7 H7 120.5
C8 C7 H7 120.5
C23 C22 C21 120.8(2)
C23 C22 H22 119.6
C21 C22 H22 119.6
C28 C27 C32 117.3(2)
C28 C27 C18 121.4(2)
C32 C27 C18 121.3(2)
C7 C8 C1 120.9(2)
C7 C8 H8 119.6
C1 C8 H8 119.6
C15 N3 C17 121.72(18)
C15 N3 H3 119.1
C17 N3 H3 119.1
C27 C28 C29 122.0(2)
C27 C28 H28 119.0
C29 C28 H28 119.0
C16 N6 C18 123.7(2)
C16 N6 H6 118.1
C18 N6 H6 118.1
C24 C25 C26 120.5(3)
C24 C25 H25 119.7
C26 C25 H25 119.7
C21 C26 C25 120.3(2)
C21 C26 H26 119.8
C25 C26 H26 119.8
N6 C18 C20 110.5(2)
N6 C18 C27 109.80(19)
C20 C18 C27 112.6(2)
N6 C18 H18 107.9
C20 C18 H18 107.9
C27 C18 H18 107.9
N3 C17 C19 109.74(19)
N3 C17 C21 111.32(18)
C19 C17 C21 112.34(18)
N3 C17 H17 107.7
C19 C17 H17 107.7
C21 C17 H17 107.7
C17 C19 H19A 109.5
C17 C19 H19B 109.5
H19A C19 H19B 109.5
C17 C19 H19C 109.5
H19A C19 H19C 109.5
H19B C19 H19C 109.5
C4 C5 C7 121.2(2)
C4 C5 Cl2 119.9(2)
C7 C5 Cl2 119.0(2)
C23 C24 C25 119.3(3)
C23 C24 H24 120.4
C25 C24 H24 120.4
C30 C31 C32 120.8(3)
C30 C31 H31 119.6
C32 C31 H31 119.6
C24 C23 C22 121.0(3)
C24 C23 H23 119.5
C22 C23 H23 119.5
C5 C4 C2 119.8(2)
C5 C4 H4 120.1
C2 C4 H4 120.1
C30 C29 C28 119.8(3)
C30 C29 H29 120.1
C28 C29 H29 120.1
C27 C32 C31 120.0(3)
C27 C32 H32 120.0
C31 C32 H32 120.0
C18 C20 H20A 109.5
C18 C20 H20B 109.5
H20A C20 H20B 109.5
C18 C20 H20C 109.5
H20A C20 H20C 109.5
H20B C20 H20C 109.5
C31 C30 C29 120.0(3)
C31 C30 H30 120.0
C29 C30 H30 120.0

loop_
_geom_bond_atom_site_label_1
_geom_bond_atom_site_label_2
_geom_bond_distance
_geom_bond_publ_flag
Cl1 C12 1.737(2) ?
Cl2 C5 1.737(3) ?
O1 C15 1.209(2) ?
N2 C3 1.282(2) n
N2 N1 1.417(2) n
C9 C14 1.376(3) ?
C9 C10 1.379(3) ?
C9 C6 1.485(3) ?
N1 C6 1.396(2) n
N1 C15 1.415(2) ?
C12 C11 1.371(3) ?
C12 C13 1.373(3) ?
N4 C3 1.407(3) n
N4 C16 1.408(3) ?
N4 N5 1.429(2) n
C14 C13 1.377(3) ?
C14 H14 0.9300 ?
N5 C6 1.285(2) n
C3 C1 1.482(3) ?
C15 N3 1.332(3) ?
C13 H13 0.9300 ?
O2 C16 1.221(2) ?
C16 N6 1.332(3) ?
C11 C10 1.376(3) ?
C11 H11 0.9300 ?
C21 C26 1.377(3) ?
C21 C22 1.380(3) ?
C21 C17 1.517(3) ?
C10 H10 0.9300 ?
C2 C4 1.374(3) ?
C2 C1 1.395(3) ?
C2 H2 0.9300 ?
C1 C8 1.383(3) ?
C7 C5 1.377(4) ?
C7 C8 1.380(3) ?
C7 H7 0.9300 ?
C22 C23 1.376(4) ?
C22 H22 0.9300 ?
C27 C28 1.378(3) ?
C27 C32 1.380(3) ?
C27 C18 1.516(3) ?
C8 H8 0.9300 ?
N3 C17 1.465(3) ?
N3 H3 0.8600 ?
C28 C29 1.378(4) ?
C28 H28 0.9300 ?
N6 C18 1.463(3) ?
N6 H6 0.8600 ?
C25 C24 1.359(4) ?
C25 C26 1.396(4) ?
C25 H25 0.9300 ?
C26 H26 0.9300 ?
C18 C20 1.516(4) ?
C18 H18 0.9800 ?
C17 C19 1.514(3) ?
C17 H17 0.9800 ?
C19 H19A 0.9600 ?
C19 H19B 0.9600 ?
C19 H19C 0.9600 ?
C5 C4 1.366(4) ?
C24 C23 1.355(4) ?
C24 H24 0.9300 ?
C31 C30 1.348(4) ?
C31 C32 1.399(4) ?
C31 H31 0.9300 ?
C23 H23 0.9300 ?
C4 H4 0.9300 ?
C29 C30 1.352(4) ?
C29 H29 0.9300 ?
C32 H32 0.9300 ?
C20 H20A 0.9600 ?
C20 H20B 0.9600 ?
C20 H20C 0.9600 ?
C30 H30 0.9300 ?

loop_
_geom_hbond_atom_site_label_D
_geom_hbond_atom_site_label_H
_geom_hbond_atom_site_label_A
_geom_hbond_distance_DH
_geom_hbond_distance_HA
_geom_hbond_distance_DA
_geom_hbond_angle_DHA
N3 H3 N2 0.86 2.21 2.613(2) 108.8
N6 H6 N5 0.86 2.13 2.573(2) 111.7

loop_
_geom_torsion_atom_site_label_1
_geom_torsion_atom_site_label_2
_geom_torsion_atom_site_label_3
_geom_torsion_atom_site_label_4
_geom_torsion
C3 N2 N1 C6 -43.9(2)
C3 N2 N1 C15 162.73(18)
C10 C9 C14 C13 -0.9(3)
C6 C9 C14 C13 -177.96(19)
C3 N4 N5 C6 -44.5(2)
C16 N4 N5 C6 156.90(17)
N4 N5 C6 N1 3.2(2)
N4 N5 C6 C9 175.90(16)
C15 N1 C6 N5 -166.24(18)
N2 N1 C6 N5 41.9(2)
C15 N1 C6 C9 21.4(3)
N2 N1 C6 C9 -130.45(18)
C14 C9 C6 N5 50.0(3)
C10 C9 C6 N5 -127.1(2)
C14 C9 C6 N1 -137.6(2)
C10 C9 C6 N1 45.3(3)
N1 N2 C3 N4 2.3(2)
N1 N2 C3 C1 173.40(16)
C16 N4 C3 N2 -161.03(18)
N5 N4 C3 N2 42.6(2)
C16 N4 C3 C1 28.5(3)
N5 N4 C3 C1 -127.88(18)
C6 N1 C15 O1 24.2(3)
N2 N1 C15 O1 175.37(18)
C6 N1 C15 N3 -158.24(18)
N2 N1 C15 N3 -7.0(3)
C11 C12 C13 C14 0.5(3)
Cl1 C12 C13 C14 179.46(16)
C9 C14 C13 C12 0.4(3)
C3 N4 C16 O2 27.1(3)
N5 N4 C16 O2 -177.10(18)
C3 N4 C16 N6 -155.15(19)
N5 N4 C16 N6 0.7(2)
C13 C12 C11 C10 -0.9(3)
Cl1 C12 C11 C10 -179.83(17)
C12 C11 C10 C9 0.4(3)
C14 C9 C10 C11 0.5(3)
C6 C9 C10 C11 177.59(19)
C4 C2 C1 C8 1.7(3)
C4 C2 C1 C3 -169.9(2)
N2 C3 C1 C8 -145.6(2)
N4 C3 C1 C8 25.0(3)
N2 C3 C1 C2 25.8(3)
N4 C3 C1 C2 -163.65(19)
C26 C21 C22 C23 -1.9(3)
C17 C21 C22 C23 176.6(2)
C5 C7 C8 C1 0.1(3)
C2 C1 C8 C7 -1.7(3)
C3 C1 C8 C7 169.61(19)
O1 C15 N3 C17 -7.2(4)
N1 C15 N3 C17 175.42(19)
C32 C27 C28 C29 -0.3(4)
C18 C27 C28 C29 179.0(2)
O2 C16 N6 C18 -1.1(4)
N4 C16 N6 C18 -178.7(2)
C22 C21 C26 C25 0.7(3)
C17 C21 C26 C25 -177.9(2)
C24 C25 C26 C21 1.1(4)
C16 N6 C18 C20 124.9(3)
C16 N6 C18 C27 -110.3(3)
C28 C27 C18 N6 -67.0(3)
C32 C27 C18 N6 112.3(3)
C28 C27 C18 C20 56.6(3)
C32 C27 C18 C20 -124.1(3)
C15 N3 C17 C19 126.1(2)
C15 N3 C17 C21 -108.9(2)
C26 C21 C17 N3 -36.0(3)
C22 C21 C17 N3 145.54(19)
C26 C21 C17 C19 87.6(2)
C22 C21 C17 C19 -90.9(2)
C8 C7 C5 C4 1.4(4)
C8 C7 C5 Cl2 -179.52(17)
C26 C25 C24 C23 -1.7(4)
C25 C24 C23 C22 0.4(4)
C21 C22 C23 C24 1.5(4)
C7 C5 C4 C2 -1.4(4)
Cl2 C5 C4 C2 179.60(18)
C1 C2 C4 C5 -0.3(4)
C27 C28 C29 C30 -0.1(4)
C28 C27 C32 C31 0.1(4)
C18 C27 C32 C31 -179.2(2)
C30 C31 C32 C27 0.4(4)
C32 C31 C30 C29 -0.9(5)
C28 C29 C30 C31 0.7(4)

loop_
_cod_related_entry_id
_cod_related_entry_database
_cod_related_entry_code
1 ChemSpider 30657524
